data_4336112
loop_
_publ_author_name
'Jian Zhang'
'Zuowei Xie'

_publ_section_title
;
 Reaction of 13-Vertex Carborane \m-1,2-(CH2)4-1,2-C2B11H11 with
 Nucleophiles: Linkage Effect on Product Formation
;
_journal_name_full 'Inorganic Chemistry'
_journal_page_first 10677
_journal_page_last 10684
_journal_paper_doi 10.1021/ic401744h
_journal_volume 52
_journal_year 2013
_chemical_formula_sum 'C20 H40 B10 N2 O'
_chemical_formula_weight 432.64
_chemical_name_systematic
; 
 ? 
;
_space_group_IT_number 14
_symmetry_cell_setting monoclinic
_symmetry_space_group_name_Hall '-P 2ybc'
_symmetry_space_group_name_H-M 'P 1 21/c 1'
_atom_sites_solution_hydrogens geom
_atom_sites_solution_primary direct
_atom_sites_solution_secondary difmap
_audit_creation_method SHELXL-97
_cell_angle_alpha 90.00
_cell_angle_beta 90.3520(10)
_cell_angle_gamma 90.00
_cell_formula_units_Z 4
_cell_length_a 13.5073(5)
_cell_length_b 12.4931(5)
_cell_length_c 15.3521(6)
_cell_measurement_reflns_used 749
_cell_measurement_temperature 296(2)
_cell_measurement_theta_max 15
_cell_measurement_theta_min 15
_cell_volume 2590.59(17)
_computing_cell_refinement 'BRUKER KAPPA APEXII DUO DIFFRACTOMETER'
_computing_data_collection 'BRUKER KAPPA APEXII DUO DIFFRACTOMETER'
_computing_data_reduction 'BRUKER KAPPA APEXII DUO DIFFRACTOMETER'
_computing_molecular_graphics 'SIEMENS SHELXTL'
_computing_publication_material 'SIEMENS SHELXTL'
_computing_structure_refinement 'SHELXL-97 (Sheldrick, 2008)'
_computing_structure_solution 'SHELXS-97 (Sheldrick, 2008)'
_diffrn_ambient_temperature 296(2)
_diffrn_measured_fraction_theta_full 0.999
_diffrn_measured_fraction_theta_max 0.999
_diffrn_measurement_device_type 'BRUKER KAPPA APEXII DUO DIFFRACTOMETER'
_diffrn_measurement_method 'PHI & OMEGA SCAN'
_diffrn_radiation_monochromator graphite
_diffrn_radiation_source 'fine-focus sealed tube'
_diffrn_radiation_type MoK\a
_diffrn_radiation_wavelength 0.71073
_diffrn_reflns_av_R_equivalents 0.0371
_diffrn_reflns_av_sigmaI/netI 0.0287
_diffrn_reflns_limit_h_max 15
_diffrn_reflns_limit_h_min -16
_diffrn_reflns_limit_k_max 8
_diffrn_reflns_limit_k_min -14
_diffrn_reflns_limit_l_max 18
_diffrn_reflns_limit_l_min -17
_diffrn_reflns_number 22155
_diffrn_reflns_theta_full 25.25
_diffrn_reflns_theta_max 25.25
_diffrn_reflns_theta_min 2.10
_exptl_absorpt_coefficient_mu 0.061
_exptl_absorpt_correction_T_max 0.7456
_exptl_absorpt_correction_T_min 0.6642
_exptl_absorpt_correction_type multi-scan
_exptl_crystal_colour colourless
_exptl_crystal_density_diffrn 1.109
_exptl_crystal_description block
_exptl_crystal_F_000 928
_exptl_crystal_size_max 0.50
_exptl_crystal_size_mid 0.40
_exptl_crystal_size_min 0.30
_refine_diff_density_max 0.471
_refine_diff_density_min -0.355
_refine_diff_density_rms 0.043
_refine_ls_extinction_method none
_refine_ls_goodness_of_fit_ref 1.041
_refine_ls_hydrogen_treatment riding
_refine_ls_matrix_type full
_refine_ls_number_parameters 310
_refine_ls_number_reflns 4680
_refine_ls_number_restraints 0
_refine_ls_restrained_S_all 1.041
_refine_ls_R_factor_all 0.0753
_refine_ls_R_factor_gt 0.0562
_refine_ls_shift/su_max 0.000
_refine_ls_shift/su_mean 0.000
_refine_ls_structure_factor_coef Fsqd
_refine_ls_weighting_details 'calc w=1/[\s^2^(Fo^2^)+(0.0961P)^2^+1.1851P] where P=(Fo^2^+2Fc^2^)/3'
_refine_ls_weighting_scheme calc
_refine_ls_wR_factor_gt 0.1608
_refine_ls_wR_factor_ref 0.1830
_reflns_number_gt 3547
_reflns_number_total 4680
_reflns_threshold_expression >2sigma(I)
_cod_data_source_file ic401744h_si_002_8.cif
_cod_data_source_block '[7][PSH]'
_cod_database_code 4336112

loop_
_symmetry_equiv_pos_as_xyz
'x, y, z'
'-x, y+1/2, -z+1/2'
'-x, -y, -z'
'x, -y-1/2, z-1/2'

loop_
_atom_site_label
_atom_site_type_symbol
_atom_site_fract_x
_atom_site_fract_y
_atom_site_fract_z
_atom_site_U_iso_or_equiv
_atom_site_adp_type
_atom_site_occupancy
_atom_site_symmetry_multiplicity
_atom_site_calc_flag
_atom_site_refinement_flags
O1 O 0.34498(14) 0.41577(15) 0.27829(14) 0.0761(6) Uani 1 1 d .
H1A H 0.3444 0.3508 0.2856 0.114 Uiso 1 1 calc R
N1 N 0.34848(12) 0.12578(13) 0.10407(10) 0.0369(4) Uani 1 1 d .
N2 N 0.39064(12) 0.28858(13) 0.00695(11) 0.0396(4) Uani 1 1 d .
B1 B 0.3596(2) 0.7899(2) 0.28972(17) 0.0511(6) Uani 1 1 d .
H1 H 0.4294 0.8344 0.2832 0.061 Uiso 1 1 calc R
B2 B 0.2789(2) 0.7682(2) 0.20097(16) 0.0472(6) Uani 1 1 d .
H2 H 0.2955 0.7985 0.1354 0.057 Uiso 1 1 calc R
B3 B 0.34307(18) 0.6610(2) 0.24553(15) 0.0442(6) Uani 1 1 d .
H3 H 0.4026 0.6204 0.2098 0.053 Uiso 1 1 calc R
B4 B 0.34874(18) 0.6767(2) 0.35968(16) 0.0453(6) Uani 1 1 d .
H4 H 0.4119 0.6444 0.3969 0.054 Uiso 1 1 calc R
B5 B 0.28804(19) 0.7994(2) 0.38507(16) 0.0454(6) Uani 1 1 d .
H5 H 0.3129 0.8502 0.4395 0.054 Uiso 1 1 calc R
B6 B 0.2425(2) 0.8551(2) 0.28594(17) 0.0497(6) Uani 1 1 d .
H6 H 0.2350 0.9415 0.2738 0.060 Uiso 1 1 calc R
B8 B 0.25592(17) 0.59110(18) 0.31237(14) 0.0380(5) Uani 1 1 d .
B9 B 0.23035(19) 0.6773(2) 0.40937(16) 0.0429(6) Uani 1 1 d .
H9 H 0.1947 0.6374 0.4648 0.052 Uiso 1 1 calc R
B10 B 0.1612(2) 0.7949(2) 0.36187(17) 0.0459(6) Uani 1 1 d .
H10 H 0.0907 0.8153 0.3933 0.055 Uiso 1 1 calc R
B11 B 0.15586(19) 0.7607(2) 0.24315(17) 0.0476(6) Uani 1 1 d .
H11 H 0.0792 0.7562 0.2187 0.057 Uiso 1 1 calc R
C7 C 0.22113(15) 0.65092(16) 0.22140(12) 0.0378(5) Uani 1 1 d .
C11 C 0.18960(17) 0.58382(18) 0.14228(14) 0.0492(6) Uani 1 1 d .
H11A H 0.1676 0.6318 0.0964 0.059 Uiso 1 1 calc R
H11B H 0.2469 0.5453 0.1209 0.059 Uiso 1 1 calc R
C12 C 0.10758(18) 0.5037(2) 0.16049(17) 0.0569(6) Uani 1 1 d .
H12A H 0.0597 0.5374 0.1985 0.068 Uiso 1 1 calc R
H12B H 0.0740 0.4876 0.1060 0.068 Uiso 1 1 calc R
C13 C 0.1404(2) 0.39915(19) 0.20182(18) 0.0616(7) Uani 1 1 d .
H13A H 0.0871 0.3478 0.1945 0.074 Uiso 1 1 calc R
H13B H 0.1966 0.3725 0.1693 0.074 Uiso 1 1 calc R
C14 C 0.1691(2) 0.40099(19) 0.29744(18) 0.0592(6) Uani 1 1 d .
H14A H 0.1780 0.3276 0.3165 0.071 Uiso 1 1 calc R
H14B H 0.1139 0.4303 0.3298 0.071 Uiso 1 1 calc R
C15 C 0.26142(18) 0.46333(18) 0.32277(14) 0.0501(6) Uani 1 1 d .
H15A H 0.2722 0.4497 0.3850 0.060 Uiso 1 1 calc R
C21 C 0.24454(14) 0.13603(16) 0.07639(12) 0.0366(4) Uani 1 1 d .
C22 C 0.17607(17) 0.0643(2) 0.10427(16) 0.0542(6) Uani 1 1 d .
H22A H 0.1954 0.0077 0.1398 0.065 Uiso 1 1 calc R
C23 C 0.07648(18) 0.0753(2) 0.07983(18) 0.0632(7) Uani 1 1 d .
H23A H 0.0302 0.0253 0.0985 0.076 Uiso 1 1 calc R
C24 C 0.04752(17) 0.1582(2) 0.02910(16) 0.0545(6) Uani 1 1 d .
H24A H -0.0190 0.1653 0.0142 0.065 Uiso 1 1 calc R
C25 C 0.11606(15) 0.23391(17) -0.00154(14) 0.0426(5) Uani 1 1 d .
C26 C 0.08561(18) 0.3204(2) -0.05452(17) 0.0550(6) Uani 1 1 d .
H26A H 0.0190 0.3277 -0.0689 0.066 Uiso 1 1 calc R
C27 C 0.15119(19) 0.3926(2) -0.08464(18) 0.0605(7) Uani 1 1 d .
H27A H 0.1295 0.4495 -0.1189 0.073 Uiso 1 1 calc R
C28 C 0.25184(18) 0.38199(18) -0.06440(16) 0.0527(6) Uani 1 1 d .
H28A H 0.2967 0.4318 -0.0859 0.063 Uiso 1 1 calc R
C29 C 0.28535(14) 0.29984(16) -0.01372(12) 0.0371(4) Uani 1 1 d .
C30 C 0.21828(14) 0.22298(15) 0.02079(12) 0.0343(4) Uani 1 1 d .
C31 C 0.39154(18) 0.02009(18) 0.08266(19) 0.0592(6) Uani 1 1 d .
H31A H 0.3818 0.0055 0.0218 0.089 Uiso 1 1 calc R
H31B H 0.3596 -0.0344 0.1165 0.089 Uiso 1 1 calc R
H31C H 0.4611 0.0206 0.0958 0.089 Uiso 1 1 calc R
C32 C 0.36202(18) 0.1516(2) 0.19822(14) 0.0531(6) Uani 1 1 d .
H32A H 0.3335 0.2204 0.2102 0.080 Uiso 1 1 calc R
H32B H 0.4314 0.1531 0.2121 0.080 Uiso 1 1 calc R
H32C H 0.3299 0.0981 0.2329 0.080 Uiso 1 1 calc R
C33 C 0.45114(19) 0.2663(3) -0.07095(16) 0.0674(7) Uani 1 1 d .
H33A H 0.4244 0.2055 -0.1013 0.101 Uiso 1 1 calc R
H33B H 0.5180 0.2513 -0.0534 0.101 Uiso 1 1 calc R
H33C H 0.4503 0.3275 -0.1087 0.101 Uiso 1 1 calc R
C34 C 0.42897(19) 0.3818(2) 0.05614(18) 0.0609(7) Uani 1 1 d .
H34A H 0.3882 0.3941 0.1061 0.091 Uiso 1 1 calc R
H34B H 0.4279 0.4440 0.0194 0.091 Uiso 1 1 calc R
H34C H 0.4957 0.3678 0.0748 0.091 Uiso 1 1 calc R
H8 H 0.1835(17) 0.6218(19) 0.3650(15) 0.053(6) Uiso 1 1 d .
H10A H 0.1114(17) 0.7294(19) 0.3180(15) 0.056(7) Uiso 1 1 d .
H1B H 0.386(2) 0.192(2) 0.0635(18) 0.075(8) Uiso 1 1 d .

loop_
_atom_site_aniso_label
_atom_site_aniso_U_11
_atom_site_aniso_U_22
_atom_site_aniso_U_33
_atom_site_aniso_U_23
_atom_site_aniso_U_13
_atom_site_aniso_U_12
O1 0.0741(13) 0.0577(11) 0.0966(15) -0.0044(10) 0.0027(11) 0.0272(9)
N1 0.0397(9) 0.0339(9) 0.0370(9) 0.0039(7) -0.0021(7) -0.0033(7)
N2 0.0364(9) 0.0420(9) 0.0403(9) 0.0058(7) 0.0019(7) -0.0078(7)
B1 0.0468(15) 0.0588(16) 0.0476(14) 0.0019(12) 0.0001(11) -0.0165(12)
B2 0.0582(16) 0.0434(13) 0.0400(12) 0.0084(11) 0.0006(11) -0.0088(11)
B3 0.0391(13) 0.0542(15) 0.0395(12) 0.0019(11) 0.0047(10) -0.0024(10)
B4 0.0406(13) 0.0554(15) 0.0399(12) 0.0004(11) -0.0065(10) 0.0048(11)
B5 0.0517(15) 0.0426(13) 0.0417(12) -0.0020(11) -0.0028(11) -0.0042(11)
B6 0.0638(17) 0.0356(13) 0.0494(14) 0.0071(11) -0.0032(12) -0.0049(11)
B8 0.0416(13) 0.0393(12) 0.0332(11) 0.0023(10) 0.0023(9) 0.0065(9)
B9 0.0500(14) 0.0407(13) 0.0381(12) 0.0033(10) 0.0041(10) 0.0017(10)
B10 0.0486(14) 0.0391(13) 0.0501(14) -0.0004(11) 0.0027(11) 0.0047(10)
B11 0.0466(14) 0.0469(14) 0.0493(14) 0.0042(11) -0.0095(11) 0.0035(11)
C7 0.0408(11) 0.0379(10) 0.0347(10) 0.0046(8) -0.0023(8) -0.0009(8)
C11 0.0572(14) 0.0513(13) 0.0391(11) -0.0022(10) -0.0060(10) 0.0026(10)
C12 0.0519(14) 0.0581(14) 0.0606(14) -0.0114(12) -0.0119(11) -0.0009(11)
C13 0.0634(16) 0.0451(13) 0.0763(17) -0.0101(12) 0.0002(13) -0.0083(11)
C14 0.0717(17) 0.0389(12) 0.0673(16) 0.0041(11) 0.0166(13) 0.0002(11)
C15 0.0644(15) 0.0435(12) 0.0425(11) 0.0043(10) 0.0003(10) 0.0163(10)
C21 0.0369(11) 0.0381(10) 0.0349(10) 0.0006(8) 0.0015(8) -0.0057(8)
C22 0.0521(14) 0.0555(14) 0.0550(13) 0.0150(11) 0.0001(11) -0.0153(11)
C23 0.0463(14) 0.0733(17) 0.0701(16) 0.0110(14) 0.0063(12) -0.0232(12)
C24 0.0332(11) 0.0697(16) 0.0607(14) -0.0063(13) 0.0010(10) -0.0065(10)
C25 0.0378(11) 0.0453(11) 0.0447(11) -0.0090(9) -0.0001(9) 0.0010(9)
C26 0.0450(13) 0.0537(14) 0.0663(15) -0.0049(12) -0.0126(11) 0.0108(10)
C27 0.0623(16) 0.0486(13) 0.0705(16) 0.0109(12) -0.0157(13) 0.0083(11)
C28 0.0590(15) 0.0411(12) 0.0580(14) 0.0123(11) -0.0056(11) -0.0059(10)
C29 0.0399(11) 0.0358(10) 0.0356(10) 0.0008(8) -0.0021(8) -0.0024(8)
C30 0.0367(10) 0.0345(10) 0.0318(9) -0.0051(8) 0.0010(8) -0.0019(8)
C31 0.0536(14) 0.0394(12) 0.0846(18) -0.0039(12) 0.0005(12) 0.0015(10)
C32 0.0579(14) 0.0622(15) 0.0390(11) 0.0036(11) -0.0068(10) -0.0102(11)
C33 0.0514(15) 0.097(2) 0.0540(14) 0.0069(14) 0.0140(12) 0.0029(14)
C34 0.0580(15) 0.0508(14) 0.0737(17) 0.0013(12) -0.0131(13) -0.0172(11)

loop_
_atom_type_symbol
_atom_type_description
_atom_type_scat_dispersion_real
_atom_type_scat_dispersion_imag
_atom_type_scat_source
C C 0.0033 0.0016 'International Tables Vol C Tables 4.2.6.8 and 6.1.1.4'
H H 0.0000 0.0000 'International Tables Vol C Tables 4.2.6.8 and 6.1.1.4'
B B 0.0013 0.0007 'International Tables Vol C Tables 4.2.6.8 and 6.1.1.4'
N N 0.0061 0.0033 'International Tables Vol C Tables 4.2.6.8 and 6.1.1.4'
O O 0.0106 0.0060 'International Tables Vol C Tables 4.2.6.8 and 6.1.1.4'

loop_
_geom_angle_atom_site_label_1
_geom_angle_atom_site_label_2
_geom_angle_atom_site_label_3
_geom_angle
C21 N1 C31 112.92(16)
C21 N1 C32 111.87(16)
C31 N1 C32 111.25(18)
C29 N2 C33 112.59(17)
C29 N2 C34 111.83(17)
C33 N2 C34 111.57(19)
B3 B1 B2 58.97(14)
B3 B1 B5 108.22(18)
B2 B1 B5 108.22(18)
B3 B1 B6 107.17(17)
B2 B1 B6 59.95(15)
B5 B1 B6 60.29(15)
B3 B1 B4 59.72(14)
B2 B1 B4 106.91(17)
B5 B1 B4 60.38(14)
B6 B1 B4 107.84(18)
C7 B2 B3 59.18(13)
C7 B2 B1 105.92(17)
B3 B2 B1 60.51(15)
C7 B2 B6 105.34(17)
B3 B2 B6 108.90(17)
B1 B2 B6 60.57(15)
C7 B2 B11 57.11(13)
B3 B2 B11 106.28(17)
B1 B2 B11 107.46(18)
B6 B2 B11 60.15(15)
C7 B3 B2 59.12(13)
C7 B3 B1 105.88(18)
B2 B3 B1 60.52(15)
C7 B3 B4 105.20(16)
B2 B3 B4 108.96(18)
B1 B3 B4 60.75(15)
C7 B3 B8 56.43(12)
B2 B3 B8 105.87(17)
B1 B3 B8 107.88(17)
B4 B3 B8 60.68(14)
B3 B4 B9 113.17(17)
B3 B4 B1 59.53(15)
B9 B4 B1 109.45(18)
B3 B4 B5 107.17(17)
B9 B4 B5 59.07(14)
B1 B4 B5 59.26(15)
B3 B4 B8 60.45(13)
B9 B4 B8 63.16(14)
B1 B4 B8 106.76(16)
B5 B4 B8 106.22(16)
B10 B5 B9 65.11(14)
B10 B5 B1 111.73(18)
B9 B5 B1 111.37(18)
B10 B5 B6 60.34(15)
B9 B5 B6 111.72(17)
B1 B5 B6 60.34(15)
B10 B5 B4 112.25(17)
B9 B5 B4 60.26(14)
B1 B5 B4 60.35(15)
B6 B5 B4 107.85(17)
B2 B6 B10 113.57(18)
B2 B6 B5 107.10(18)
B10 B6 B5 58.96(14)
B2 B6 B1 59.47(15)
B10 B6 B1 109.74(18)
B5 B6 B1 59.37(15)
B2 B6 B11 60.48(15)
B10 B6 B11 63.54(15)
B5 B6 B11 106.20(17)
B1 B6 B11 106.86(18)
C15 B8 C7 123.17(18)
C15 B8 B3 120.72(18)
C7 B8 B3 58.64(13)
C15 B8 B4 121.28(18)
C7 B8 B4 105.49(16)
B3 B8 B4 58.87(13)
C15 B8 B9 120.09(17)
C7 B8 B9 111.10(16)
B3 B8 B9 107.46(16)
B4 B8 B9 57.86(13)
B5 B9 B4 60.67(15)
B5 B9 B8 104.29(16)
B4 B9 B8 58.98(13)
B5 B9 B10 57.30(14)
B4 B9 B10 106.41(17)
B8 B9 B10 103.53(15)
B5 B10 B6 60.70(15)
B5 B10 B11 103.74(17)
B6 B10 B11 58.49(14)
B5 B10 B9 57.60(14)
B6 B10 B9 106.13(18)
B11 B10 B9 102.41(16)
C7 B11 B6 105.77(17)
C7 B11 B2 58.43(14)
B6 B11 B2 59.38(15)
C7 B11 B10 111.44(17)
B6 B11 B10 57.97(14)
B2 B11 B10 108.06(17)
C11 C7 B8 119.94(17)
C11 C7 B11 117.65(17)
B8 C7 B11 110.59(16)
C11 C7 B2 116.93(17)
B8 C7 B2 114.86(16)
B11 C7 B2 64.46(15)
C11 C7 B3 118.66(18)
B8 C7 B3 64.93(13)
B11 C7 B3 114.26(17)
B2 C7 B3 61.70(14)
C12 C11 C7 114.40(19)
C13 C12 C11 115.6(2)
C14 C13 C12 117.7(2)
C13 C14 C15 117.4(2)
O1 C15 C14 108.02(19)
O1 C15 B8 113.34(19)
C14 C15 B8 116.55(19)
C22 C21 C30 121.58(19)
C22 C21 N1 120.16(18)
C30 C21 N1 118.25(16)
C21 C22 C23 120.4(2)
C24 C23 C22 120.2(2)
C23 C24 C25 121.3(2)
C24 C25 C26 121.1(2)
C24 C25 C30 119.5(2)
C26 C25 C30 119.3(2)
C27 C26 C25 121.3(2)
C26 C27 C28 120.0(2)
C29 C28 C27 121.1(2)
C28 C29 C30 120.66(19)
C28 C29 N2 121.02(18)
C30 C29 N2 118.33(16)
C29 C30 C21 125.45(17)
C29 C30 C25 117.57(17)
C21 C30 C25 116.98(17)

loop_
_geom_bond_atom_site_label_1
_geom_bond_atom_site_label_2
_geom_bond_distance
O1 C15 1.450(3)
N1 C21 1.470(2)
N1 C31 1.481(3)
N1 C32 1.491(3)
N2 C29 1.462(3)
N2 C33 1.479(3)
N2 C34 1.480(3)
B1 B3 1.761(4)
B1 B2 1.761(4)
B1 B5 1.763(4)
B1 B6 1.781(4)
B1 B4 1.783(4)
B2 C7 1.690(3)
B2 B3 1.733(4)
B2 B6 1.770(4)
B2 B11 1.789(4)
B3 C7 1.691(3)
B3 B4 1.765(3)
B3 B8 1.793(3)
B4 B9 1.776(4)
B4 B5 1.783(4)
B4 B8 1.797(3)
B5 B10 1.749(4)
B5 B9 1.754(3)
B5 B6 1.780(3)
B6 B10 1.774(4)
B6 B11 1.784(4)
B8 C15 1.606(3)
B8 C7 1.650(3)
B8 B9 1.871(3)
B9 B10 1.885(3)
B10 B11 1.873(4)
B11 C7 1.665(3)
C7 C11 1.534(3)
C11 C12 1.520(3)
C12 C13 1.517(3)
C13 C14 1.516(4)
C14 C15 1.519(4)
C21 C22 1.358(3)
C21 C30 1.425(3)
C22 C23 1.401(3)
C23 C24 1.352(4)
C24 C25 1.407(3)
C25 C26 1.412(3)
C25 C30 1.427(3)
C26 C27 1.348(4)
C27 C28 1.399(3)
C28 C29 1.364(3)
C29 C30 1.424(3)
